data_9007477
loop_
_publ_author_name
'Smith, G. S.'
'Isaacs, P. B.'

_publ_section_title
;
 The crystal structure of quartz-like GeO2
 Note: polymorph of argutite
;
_journal_name_full 'Acta Crystallographica'
_journal_page_first 842
_journal_page_last 846
_journal_paper_doi 10.1107/S0365110X64002262
_journal_volume 17
_journal_year 1964
_chemical_formula_structural GeO2
_chemical_formula_sum 'Ge O2'
_symmetry_space_group_name_H-M 'P 32 2 1'
_cell_angle_alpha 90
_cell_angle_beta 90
_cell_angle_gamma 120
_cell_length_a 4.987
_cell_length_b 4.987
_cell_length_c 5.652
_cell_formula_units_Z 3
_cell_volume 121.734
_database_code_amcsd 0009284
_exptl_crystal_density_diffrn 4.281
_cod_database_code 9007477
_amcsd_formula_title GeO2

loop_
_space_group_symop_operation_xyz
x,y,z
y,x,2/3-z
-y,x-y,2/3+z
-x,-x+y,1/3-z
-x+y,-x,1/3+z
x-y,-y,-z

loop_
_atom_site_aniso_label
_atom_site_aniso_U_11
_atom_site_aniso_U_22
_atom_site_aniso_U_33
_atom_site_aniso_U_12
_atom_site_aniso_U_13
_atom_site_aniso_U_23
Ge 0.00718 0.00633 0.00680 0.00321 0.00000 0.00000
O 0.01814 0.01342 0.01343 0.01115 -0.00495 -0.00371

loop_
_atom_site_label
_atom_site_fract_x
_atom_site_fract_y
_atom_site_fract_z
Ge 0.45130 0.00000 0.00000
O 0.39690 0.30210 0.09090

loop_
_cod_related_entry_id
_cod_related_entry_database
_cod_related_entry_code
1 AMCSD 0009284
